data_2005137
loop_
_publ_author_name
'Yatsenko, A. V.'
'Zhukov, S. G.'
'Medvedev, S. V.'
'Stalnaya, T. V.'

_publ_section_title
;
 Phase Transition and Expected Non-Linear Polarizability of
 1-Hydroxy-4-(4-methylphenylamino)-9,10-anthraquinone
;
_journal_issue 7
_journal_name_full 'Acta Crystallographica Section C'
_journal_page_first 1853
_journal_page_last 1856
_journal_paper_doi 10.1107/S0108270196000625
_journal_volume 52
_journal_year 1996
_chemical_formula_iupac 'C21 H15 N1 O3'
_chemical_formula_moiety 'C21 H15 N1 O3'
_chemical_formula_sum 'C21 H15 N O3'
_chemical_formula_weight 329.34
_chemical_name_common 'Solvent Violet 13, Disperse Blue 72'
_chemical_name_systematic
;
 1-hydroxy-4-[(4-methylphenyl)amino]-9,10-anthracenedione
;
_space_group_IT_number 4
_symmetry_cell_setting monoclinic
_symmetry_space_group_name_Hall 'P 2yb'
_symmetry_space_group_name_H-M 'P 1 21 1'
_audit_creation_method SHELXL
_cell_angle_alpha 90.
_cell_angle_beta 94.83(2)
_cell_angle_gamma 90.
_cell_formula_units_Z 4
_cell_length_a 3.9160(8)
_cell_length_b 15.019(3)
_cell_length_c 26.479(5)
_cell_measurement_reflns_used 22
_cell_measurement_temperature 291(2)
_cell_measurement_theta_max 16.7
_cell_measurement_theta_min 14.9
_cell_volume 1551.8(5)
_computing_cell_refinement 'CAD-4 Software'
_computing_data_collection 'CAD-4 Software (Enraf-Nonius, 1989)'
_computing_data_reduction 'CAD-4 Software'
_computing_molecular_graphics 'PLUTO (Motherwell & Clegg, 1974)'
_computing_publication_material 'SHELXL93 and PARST (Nardelli, 1983)'
_computing_structure_refinement 'SHELXL93 (Sheldrick, 1993)'
_computing_structure_solution 'DIRDIF (Beurskens et al., 1994)'
_diffrn_ambient_temperature 291(2)
_diffrn_measurement_device 'Enraf-Nonius CAD-4 four-circle'
_diffrn_measurement_method 'profile data from \w'
_diffrn_radiation_monochromator graphite
_diffrn_radiation_source 'fine-focus sealed tube'
_diffrn_radiation_type MoK\a
_diffrn_radiation_wavelength 0.71073
_diffrn_reflns_av_R_equivalents 0.0491
_diffrn_reflns_av_sigmaI/netI 0.0685
_diffrn_reflns_limit_h_max 4
_diffrn_reflns_limit_h_min -4
_diffrn_reflns_limit_k_max 17
_diffrn_reflns_limit_k_min -17
_diffrn_reflns_limit_l_max 30
_diffrn_reflns_limit_l_min 0
_diffrn_reflns_number 4990
_diffrn_reflns_theta_max 23.98
_diffrn_reflns_theta_min 0.77
_diffrn_standards_decay_% 0
_diffrn_standards_interval_time 90
_diffrn_standards_number 3
_exptl_absorpt_coefficient_mu 0.095
_exptl_absorpt_correction_type none
_exptl_crystal_colour blue--violet
_exptl_crystal_density_diffrn 1.410
_exptl_crystal_density_meas ?
_exptl_crystal_description needle
_exptl_crystal_F_000 688
_exptl_crystal_size_max 0.8
_exptl_crystal_size_mid 0.3
_exptl_crystal_size_min 0.07
_refine_diff_density_max 0.163
_refine_diff_density_min -0.138
_refine_ls_abs_structure_details 'Flack (1983) parameter = -0.6(19)'
_refine_ls_abs_structure_Flack -0.6(19)
_refine_ls_extinction_coef 0.0107(10)
_refine_ls_extinction_method SHELXL93
_refine_ls_goodness_of_fit_all 0.888
_refine_ls_goodness_of_fit_obs 1.218
_refine_ls_hydrogen_treatment 'refall, except for methyl H atoms'
_refine_ls_matrix_type full
_refine_ls_number_parameters 552
_refine_ls_number_reflns 2551
_refine_ls_number_restraints 1
_refine_ls_restrained_S_all 0.888
_refine_ls_restrained_S_obs 1.217
_refine_ls_R_factor_all 0.1117
_refine_ls_R_factor_obs 0.0420
_refine_ls_shift/esd_max 0.112
_refine_ls_shift/esd_mean 0.024
_refine_ls_structure_factor_coef Fsqd
_refine_ls_weighting_scheme
;
calc w = 1/[\s^2^(F~o~^2^) + (0.0310P)^2^]
where P = (F~o~^2^ + 2F~c~^2^)/3
;
_refine_ls_wR_factor_all 0.0853
_refine_ls_wR_factor_obs 0.0692
_reflns_number_observed 1248
_reflns_number_total 2551
_reflns_observed_criterion >2sigma(I)
_cod_data_source_file ka1165.cif
_cod_data_source_block NHOH
_cod_depositor_comments
;
The following automatic conversions were performed:

'_exptl_crystal_density_meas' value 'not measured' was changed to '?'
- the value is perceived as not measured.

Automatic conversion script
Id: cif_fix_values 3008 2015-01-20 13:52:24Z robertas 
;
_cod_original_sg_symbol_H-M 'P 21'
_cod_original_formula_sum 'C21 H15 N1 O3'
_cod_database_code 2005137

loop_
_symmetry_equiv_pos_as_xyz
'x, y, z'
'-x, y+1/2, -z'

loop_
_atom_site_aniso_label
_atom_site_aniso_U_11
_atom_site_aniso_U_22
_atom_site_aniso_U_33
_atom_site_aniso_U_12
_atom_site_aniso_U_13
_atom_site_aniso_U_23
O1 0.088(5) 0.085(4) 0.051(4) 0.003(3) 0.022(3) 0.007(3)
O1A 0.086(5) 0.103(5) 0.035(3) -0.004(3) 0.022(3) 0.002(3)
O9 0.080(5) 0.080(4) 0.040(3) 0.000(3) 0.022(3) 0.013(3)
O9A 0.074(4) 0.092(5) 0.049(3) 0.007(3) -0.002(3) 0.017(3)
O10 0.099(5) 0.051(3) 0.036(3) 0.014(3) 0.022(3) 0.003(2)
O10A 0.099(5) 0.079(5) 0.045(3) 0.017(3) 0.009(3) 0.002(3)
N4 0.089(6) 0.047(4) 0.043(4) 0.004(3) 0.010(4) 0.003(3)
N4A 0.069(5) 0.076(6) 0.037(4) 0.012(3) 0.001(3) 0.001(3)
C1 0.035(5) 0.062(5) 0.049(5) -0.008(3) 0.001(4) 0.001(3)
C1A 0.047(6) 0.075(6) 0.035(4) -0.005(4) 0.009(4) -0.006(4)
C2 0.051(6) 0.063(5) 0.053(5) -0.007(4) 0.015(4) -0.025(4)
C2A 0.041(5) 0.089(6) 0.036(5) -0.008(4) 0.004(4) -0.010(4)
C3 0.050(5) 0.048(5) 0.057(5) 0.006(3) 0.005(4) -0.017(3)
C3A 0.045(5) 0.088(7) 0.046(5) 0.011(4) 0.001(4) -0.013(4)
C4 0.041(5) 0.046(5) 0.053(5) -0.003(3) -0.002(4) -0.014(3)
C4A 0.041(5) 0.073(6) 0.032(4) 0.005(4) -0.002(4) -0.004(3)
C5 0.057(6) 0.057(5) 0.053(5) -0.007(4) 0.018(4) -0.002(4)
C5A 0.046(5) 0.063(6) 0.056(5) 0.017(4) -0.004(4) -0.005(4)
C6 0.053(6) 0.051(5) 0.053(5) 0.015(3) 0.000(4) -0.004(3)
C6A 0.056(6) 0.075(7) 0.066(6) 0.007(4) 0.008(5) -0.010(5)
C7 0.051(6) 0.049(5) 0.075(6) -0.003(4) 0.006(4) 0.007(4)
C7A 0.056(7) 0.071(7) 0.092(8) 0.019(4) -0.001(5) 0.000(5)
C8 0.050(6) 0.056(5) 0.066(6) 0.000(4) 0.003(5) 0.013(4)
C8A 0.043(6) 0.075(6) 0.053(5) -0.007(4) -0.004(4) 0.009(4)
C9 0.027(4) 0.057(5) 0.043(4) -0.006(3) 0.003(3) 0.003(3)
C9A 0.056(6) 0.084(7) 0.041(5) -0.010(4) 0.001(4) 0.004(4)
C10 0.024(4) 0.056(5) 0.036(4) -0.003(3) 0.007(3) -0.002(3)
C10A 0.073(6) 0.063(6) 0.038(5) -0.005(4) -0.017(4) 0.007(4)
C14 0.039(5) 0.041(4) 0.041(4) -0.005(3) 0.003(4) -0.006(3)
C14A 0.030(5) 0.074(6) 0.029(4) 0.003(3) -0.007(3) -0.004(3)
C13 0.028(4) 0.043(4) 0.042(4) -0.005(3) 0.001(3) -0.001(3)
C13A 0.050(6) 0.071(6) 0.032(4) -0.005(4) 0.000(4) -0.013(3)
C12 0.044(5) 0.044(4) 0.055(5) -0.005(3) -0.006(4) 0.003(3)
C12A 0.025(4) 0.077(6) 0.047(4) -0.007(3) 0.003(4) 0.007(4)
C11 0.042(5) 0.042(4) 0.044(4) -0.007(3) 0.011(4) 0.005(3)
C11A 0.034(5) 0.070(6) 0.043(4) 0.005(4) -0.015(4) 0.006(4)
C15 0.048(5) 0.051(5) 0.037(4) 0.014(3) 0.008(4) 0.003(3)
C15A 0.059(6) 0.058(6) 0.050(5) 0.007(4) 0.010(4) 0.011(4)
C16 0.052(6) 0.049(5) 0.051(5) 0.001(3) 0.015(4) -0.007(4)
C16A 0.058(6) 0.075(7) 0.035(4) 0.004(4) -0.006(4) 0.000(4)
C17 0.052(5) 0.071(5) 0.023(4) 0.007(4) 0.002(3) 0.005(3)
C17A 0.057(6) 0.078(7) 0.064(6) 0.016(4) 0.002(5) 0.008(5)
C18 0.061(6) 0.044(4) 0.055(5) 0.014(3) 0.010(4) 0.003(3)
C18A 0.044(5) 0.084(7) 0.051(5) 0.003(4) 0.018(4) 0.001(4)
C19 0.047(5) 0.049(5) 0.054(5) 0.003(3) 0.015(4) -0.002(4)
C19A 0.046(6) 0.077(6) 0.054(5) 0.012(4) -0.004(4) -0.005(4)
C20 0.046(5) 0.056(5) 0.045(5) 0.014(3) -0.002(4) -0.004(3)
C20A 0.055(6) 0.075(7) 0.049(5) 0.002(4) 0.001(4) -0.001(4)
C21 0.079(7) 0.061(6) 0.096(7) 0.019(4) 0.019(6) 0.003(4)
C21A 0.085(8) 0.068(6) 0.090(7) 0.010(4) -0.009(5) 0.023(5)

loop_
_atom_site_label
_atom_site_occupancy
_atom_site_fract_x
_atom_site_fract_y
_atom_site_fract_z
_atom_site_U_iso_or_equiv
_atom_site_thermal_displace_type
_atom_site_calc_flag
_atom_site_refinement_flags
_atom_site_type_symbol
O1 1 0.0452(15) 0.1073(3) 1.0371(2) 0.074(2) Uani d . O
H1 1 0.110(7) 0.059(5) 1.0379(2) 0.120 Uiso calc R H
O1A 1 0.0449(14) 0.1261(4) 0.5370(2) 0.074(2) Uani d . O
H1A 1 0.09(2) 0.055(5) 0.530(3) 0.12(3) Uiso d . H
O9 1 0.2946(15) -0.0332(3) 1.0023(2) 0.066(2) Uani d . O
O9A 1 0.2929(16) -0.0145(3) 0.5026(2) 0.072(2) Uani d . O
O10 1 0.4268(13) 0.1222(3) 0.8223(2) 0.061(2) Uani d . O
O10A 1 0.4177(15) 0.1403(3) 0.3210(2) 0.074(2) Uani d . O
N4 1 0.2024(17) 0.2714(3) 0.8537(2) 0.059(2) Uani d . N
H4 1 0.25(2) 0.226(4) 0.823(2) 0.09(2) Uiso d . H
N4A 1 0.1847(17) 0.2911(4) 0.3538(2) 0.061(2) Uani d . N
H4A 1 0.22(1) 0.258(3) 0.325(2) 0.038(16) Uiso d . H
C1 1 0.0850(18) 0.1428(4) 0.9911(3) 0.049(2) Uani d . C
C1A 1 0.0854(19) 0.1628(5) 0.4910(3) 0.052(2) Uani d . C
C2 1 -0.024(2) 0.2312(5) 0.9829(3) 0.055(2) Uani d . C
H2 1 -0.07(1) 0.258(3) 1.0091(16) 0.003(11) Uiso d . H
C2A 1 -0.0171(19) 0.2508(5) 0.4841(3) 0.055(2) Uani d . C
H2A 1 -0.20(1) 0.28(4) 0.517(2) 0.053(17) Uiso d . H
C3 1 0.0196(19) 0.2729(5) 0.9385(3) 0.051(2) Uani d . C
H3 1 -0.06(1) 0.332(4) 0.938(2) 0.031(15) Uiso d . H
C3A 1 0.013(2) 0.2919(5) 0.4396(3) 0.060(3) Uani d . C
H3A 1 -0.12(2) 0.352(6) 0.432(3) 0.12(3) Uiso d . H
C4 1 0.1634(18) 0.2294(4) 0.8981(3) 0.047(2) Uani d . C
C4A 1 0.1546(18) 0.2474(4) 0.3984(2) 0.049(2) Uani d . C
C5 1 0.632(2) -0.0523(5) 0.8341(3) 0.055(2) Uani d . C
H5 1 0.64(2) -0.020(4) 0.803(3) 0.08(3) Uiso d . H
C5A 1 0.6371(19) -0.0327(5) 0.3346(3) 0.055(2) Uani d . C
H5A 1 0.63(2) 0.006(5) 0.296(3) 0.10(3) Uiso d . H
C6 1 0.730(2) -0.1399(4) 0.8416(3) 0.052(2) Uani d . C
H6 1 0.78(2) -0.180(5) 0.808(3) 0.10(3) Uiso d . H
C6A 1 0.731(2) -0.1188(6) 0.3426(3) 0.065(3) Uani d . C
H6A 1 0.82(1) -0.161(3) 0.315(2) 0.046(17) Uiso d . H
C7 1 0.701(2) -0.1794(5) 0.8889(3) 0.058(2) Uani d . C
H7 1 0.79(2) -0.250(4) 0.897(3) 0.09(2) Uiso d . H
C7A 1 0.706(2) -0.1604(6) 0.3884(4) 0.074(3) Uani d . C
H7A 1 0.76(1) -0.225(4) 0.389(2) 0.040(17) Uiso d . H
C8 1 0.569(2) -0.1318(5) 0.9274(3) 0.058(2) Uani d . C
H8 1 0.54(2) -0.163(4) 0.960(2) 0.06(2) Uiso d . H
C8A 1 0.579(2) -0.1137(5) 0.4273(3) 0.058(2) Uani d . C
H8A 1 0.59(1) -0.142(3) 0.467(2) 0.050(16) Uiso d . H
C9 1 0.3266(17) 0.0042(4) 0.9614(3) 0.042(2) Uani d . C
C9A 1 0.326(2) 0.0254(5) 0.4609(3) 0.060(3) Uani d . C
C10 1 0.3927(16) 0.0895(4) 0.8641(2) 0.039(2) Uani d . C
C10A 1 0.396(2) 0.1077(4) 0.3643(3) 0.059(3) Uani d . C
C11 1 0.4999(18) -0.0038(4) 0.8734(3) 0.042(2) Uani d . C
C11A 1 0.5055(19) 0.0157(4) 0.3738(3) 0.050(2) Uani d . C
C12 1 0.4725(19) -0.0435(4) 0.9193(3) 0.048(2) Uani d . C
C12A 1 0.4711(18) -0.0258(5) 0.4209(3) 0.050(2) Uani d . C
C13 1 0.2224(17) 0.0970(4) 0.9520(2) 0.038(2) Uani d . C
C13A 1 0.219(2) 0.1151(5) 0.4525(3) 0.052(2) Uani d . C
C14 1 0.2581(17) 0.1396(4) 0.9050(2) 0.040(2) Uani d . C
C14A 1 0.2563(17) 0.1574(4) 0.4047(2) 0.045(2) Uani d . C
C15 1 0.1560(17) 0.3633(4) 0.8429(2) 0.045(2) Uani d . C
C15A 1 0.1520(19) 0.3823(4) 0.3436(3) 0.055(2) Uani d . C
C16 1 -0.0075(19) 0.3879(4) 0.7979(3) 0.050(2) Uani d . C
H16 1 -0.08(2) 0.340(3) 0.772(2) 0.046(18) Uiso d . H
C16A 1 -0.011(2) 0.4069(5) 0.2967(3) 0.057(2) Uani d . C
H16A 1 -0.12(2) 0.352(4) 0.278(2) 0.06(2) Uiso d . H
C17 1 -0.0282(19) 0.4760(5) 0.7835(2) 0.049(2) Uani d . C
H17 1 -0.11(2) 0.499(4) 0.748(3) 0.08(2) Uiso d . H
C17A 1 -0.025(2) 0.4955(5) 0.2834(4) 0.067(3) Uani d . C
H17A 1 -0.17(2) 0.508(4) 0.249(2) 0.07(2) Uiso d . H
C18 1 0.108(2) 0.5424(4) 0.8160(3) 0.053(2) Uani d . C
C18A 1 0.113(2) 0.5619(5) 0.3144(3) 0.059(3) Uani d . C
C19 1 0.2656(19) 0.5182(4) 0.8615(3) 0.049(2) Uani d . C
H19 1 0.35(1) 0.567(3) 0.889(2) 0.037(14) Uiso d . H
C19A 1 0.269(2) 0.5360(5) 0.3618(3) 0.060(2) Uani d . C
H19A 1 0.38(3) 0.602(7) 0.383(4) 0.21(5) Uiso d . H
C20 1 0.2945(18) 0.4298(4) 0.8756(3) 0.049(2) Uani d . C
H20 1 0.42(2) 0.410(4) 0.907(2) 0.06(2) Uiso d . H
C20A 1 0.288(2) 0.4479(5) 0.3757(3) 0.060(2) Uani d . C
H20A 1 0.40(2) 0.425(4) 0.416(3) 0.09(2) Uiso d . H
C21 1 0.082(2) 0.6390(5) 0.7994(3) 0.078(3) Uani d . C
H21 1 0.17(1) 0.6454(9) 0.767(2) 0.14(2) Uiso calc R H
H22 1 0.21(1) 0.6760(18) 0.8240(15) 0.14(2) Uiso calc R H
H23 1 -0.16(1) 0.6575(16) 0.797(2) 0.14(2) Uiso calc R H
C21A 1 0.090(2) 0.6574(5) 0.2987(3) 0.082(3) Uani d . C
H21A 0.38(6) 0.29(2) 0.701(2) 0.326(3) 0.10(2) Uiso calc PR H
H22A 0.38(6) -0.20(1) 0.684(2) 0.303(4) 0.10(2) Uiso calc PR H
H23A 0.38(6) 0.16(3) 0.6642(11) 0.255(2) 0.10(2) Uiso calc PR H
H24A 0.62(6) -0.12(2) 0.6655(13) 0.264(3) 0.10(2) Uiso calc PR H
H25A 0.62(6) 0.36(1) 0.682(2) 0.286(4) 0.10(2) Uiso calc PR H
H26A 0.62(6) 0.01(3) 0.702(2) 0.3337(18) 0.10(2) Uiso calc PR H

loop_
_atom_type_symbol
_atom_type_description
_atom_type_scat_dispersion_real
_atom_type_scat_dispersion_imag
_atom_type_scat_source
O O 0.0106 0.0060 'International Tables Vol C Tables 4.2.6.8 and 6.1.1.4'
N N 0.0061 0.0033 'International Tables Vol C Tables 4.2.6.8 and 6.1.1.4'
C C 0.0033 0.0016 'International Tables Vol C Tables 4.2.6.8 and 6.1.1.4'
H H 0.0000 0.0000 'International Tables Vol C Tables 4.2.6.8 and 6.1.1.4'

loop_
_geom_angle_atom_site_label_1
_geom_angle_atom_site_label_2
_geom_angle_atom_site_label_3
_geom_angle
_geom_angle_publ_flag
C4 N4 C15 127.4(6) yes
C4A N4A C15A 128.7(6) yes
O1 C1 C13 124.0(6) yes
O1 C1 C2 117.1(6) yes
C13 C1 C2 118.9(7) ?
O1A C1A C13A 122.0(7) yes
O1A C1A C2A 116.6(6) yes
C13A C1A C2A 121.4(7) ?
C3 C2 C1 120.8(7) ?
C3A C2A C1A 120.3(7) ?
C2 C3 C4 122.1(7) ?
C2A C3A C4A 121.6(8) ?
N4 C4 C14 120.8(6) yes
N4 C4 C3 121.6(7) yes
C14 C4 C3 117.6(7) ?
N4A C4A C14A 121.2(6) yes
N4A C4A C3A 120.2(7) yes
C14A C4A C3A 118.7(7) ?
C6 C5 C11 120.3(7) ?
C6A C5A C11A 119.5(8) ?
C5 C6 C7 119.3(7) ?
C5A C6A C7A 122.2(8) ?
C8 C7 C6 120.4(7) ?
C6A C7A C8A 119.1(8) ?
C7 C8 C12 119.6(8) ?
C7A C8A C12A 121.3(8) ?
O9 C9 C13 122.3(6) yes
O9 C9 C12 120.9(6) yes
C13 C9 C12 116.8(6) ?
O9A C9A C13A 122.1(7) yes
O9A C9A C12A 116.9(7) yes
C13A C9A C12A 121.0(7) ?
O10 C10 C14 122.5(6) yes
O10 C10 C11 118.5(6) yes
C14 C10 C11 118.9(6) ?
O10A C10A C14A 122.1(7) yes
O10A C10A C11A 118.9(7) yes
C14A C10A C11A 118.9(6) ?
C4 C14 C13 120.2(6) ?
C4 C14 C10 120.5(6) ?
C13 C14 C10 119.2(6) ?
C4A C14A C13A 118.5(6) ?
C4A C14A C10A 121.7(6) ?
C13A C14A C10A 119.7(7) ?
C1 C13 C14 120.3(6) ?
C1 C13 C9 117.6(6) ?
C14 C13 C9 122.2(6) ?
C1A C13A C9A 120.1(7) ?
C1A C13A C14A 119.5(7) ?
C9A C13A C14A 120.3(6) ?
C11 C12 C8 120.9(7) ?
C11 C12 C9 121.5(6) ?
C8 C12 C9 117.6(7) ?
C8A C12A C11A 118.4(7) ?
C8A C12A C9A 123.0(7) ?
C11A C12A C9A 118.6(7) ?
C12 C11 C5 119.5(7) ?
C12 C11 C10 121.3(6) ?
C5 C11 C10 119.2(6) ?
C5A C11A C12A 119.6(7) ?
C5A C11A C10A 119.0(7) ?
C12A C11A C10A 121.4(7) ?
C16 C15 C20 118.7(6) ?
C16 C15 N4 119.1(6) ?
C20 C15 N4 122.0(6) ?
C20A C15A C16A 118.8(7) ?
C20A C15A N4A 123.8(7) ?
C16A C15A N4A 117.3(7) ?
C15 C16 C17 121.2(7) ?
C17A C16A C15A 119.2(8) ?
C16 C17 C18 120.4(7) ?
C18A C17A C16A 123.0(8) ?
C19 C18 C17 118.6(6) ?
C19 C18 C21 121.9(7) ?
C17 C18 C21 119.5(7) ?
C17A C18A C19A 116.9(7) ?
C17A C18A C21A 121.3(8) ?
C19A C18A C21A 121.7(7) ?
C18 C19 C20 121.3(7) ?
C20A C19A C18A 121.0(7) ?
C19 C20 C15 119.8(7) ?
C19A C20A C15A 121.0(8) ?

loop_
_geom_bond_atom_site_label_1
_geom_bond_atom_site_label_2
_geom_bond_distance
_geom_bond_publ_flag
O1 C1 1.350(7) yes
O1A C1A 1.359(7) yes
O9 C9 1.236(7) yes
O9A C9A 1.273(8) yes
O10 C10 1.229(7) yes
O10A C10A 1.256(8) yes
N4 C4 1.353(8) yes
N4 C15 1.420(8) yes
N4A C4A 1.363(8) yes
N4A C15A 1.401(9) yes
C1 C13 1.389(9) yes
C1 C2 1.406(10) yes
C1A C13A 1.382(9) yes
C1A C2A 1.389(10) yes
C2 C3 1.356(9) yes
C2A C3A 1.345(9) yes
C3 C4 1.410(9) yes
C3A C4A 1.430(9) yes
C4 C14 1.405(8) yes
C4A C14A 1.415(9) yes
C5 C6 1.380(10) ?
C5 C11 1.405(9) ?
C5A C6A 1.357(10) ?
C5A C11A 1.399(9) ?
C6 C7 1.400(10) ?
C6A C7A 1.373(11) ?
C7 C8 1.380(11) ?
C7A C8A 1.374(11) ?
C8 C12 1.390(9) ?
C8A C12A 1.392(10) ?
C9 C13 1.467(9) yes
C9 C12 1.480(10) yes
C9A C13A 1.422(10) yes
C9A C12A 1.462(11) yes
C10 C14 1.454(9) yes
C10 C11 1.477(9) yes
C10A C14A 1.449(10) yes
C10A C11A 1.462(10) yes
C14 C13 1.416(9) yes
C14A C13A 1.437(9) yes
C12 C11 1.367(9) ?
C12A C11A 1.413(9) ?
C15 C16 1.354(9) ?
C15 C20 1.401(9) ?
C15A C20A 1.379(10) ?
C15A C16A 1.398(9) ?
C16 C17 1.378(9) ?
C16A C17A 1.376(10) ?
C17 C18 1.393(9) ?
C17A C18A 1.374(10) ?
C18 C19 1.356(9) ?
C18 C21 1.517(9) ?
C18A C19A 1.406(9) ?
C18A C21A 1.494(9) ?
C19 C20 1.382(9) ?
C19A C20A 1.372(10) ?

loop_
_geom_torsion_atom_site_label_1
_geom_torsion_atom_site_label_2
_geom_torsion_atom_site_label_3
_geom_torsion_atom_site_label_4
_geom_torsion
O1 C1 C2 C3 177.3(7)
C13 C1 C2 C3 -3.4(11)
O1A C1A C2A C3A -179.7(7)
C13A C1A C2A C3A -0.3(12)
C1 C2 C3 C4 2.3(12)
C1A C2A C3A C4A -0.9(12)
C15 N4 C4 C14 -172.3(7)
C15 N4 C4 C3 9.2(12)
C2 C3 C4 N4 179.3(7)
C2 C3 C4 C14 0.8(11)
C15A N4A C4A C14A -168.3(7)
C15A N4A C4A C3A 12.7(12)
C2A C3A C4A N4A -179.4(7)
C2A C3A C4A C14A 1.6(12)
C11 C5 C6 C7 -1.0(12)
C11A C5A C6A C7A -1.0(13)
C5 C6 C7 C8 1.1(12)
C5A C6A C7A C8A 0.7(14)
C6 C7 C8 C12 -1.2(12)
C6A C7A C8A C12A 0.9(12)
N4 C4 C14 C13 178.7(7)
C3 C4 C14 C13 -2.8(10)
N4 C4 C14 C10 -1.4(11)
C3 C4 C14 C10 177.1(6)
O10 C10 C14 C4 -0.6(11)
C11 C10 C14 C4 178.0(6)
O10 C10 C14 C13 179.2(7)
C11 C10 C14 C13 -2.1(10)
N4A C4A C14A C13A 179.9(7)
C3A C4A C14A C13A -1.1(11)
N4A C4A C14A C10A -0.1(11)
C3A C4A C14A C10A 178.8(7)
O10A C10A C14A C4A -3.6(12)
C11A C10A C14A C4A 178.2(6)
O10A C10A C14A C13A 176.3(8)
C11A C10A C14A C13A -1.9(11)
O1 C1 C13 C14 -179.4(7)
C2 C1 C13 C14 1.4(10)
O1 C1 C13 C9 0.6(10)
C2 C1 C13 C9 -178.6(6)
C4 C14 C13 C1 1.7(10)
C10 C14 C13 C1 -178.1(6)
C4 C14 C13 C9 -178.3(6)
C10 C14 C13 C9 1.9(10)
O9 C9 C13 C1 0.3(10)
C12 C9 C13 C1 -180.0(6)
O9 C9 C13 C14 -179.7(7)
C12 C9 C13 C14 0.0(10)
O1A C1A C13A C9A -1.5(12)
C2A C1A C13A C9A 179.2(7)
O1A C1A C13A C14A -179.9(7)
C2A C1A C13A C14A 0.8(12)
O9A C9A C13A C1A 2.4(12)
C12A C9A C13A C1A -179.2(7)
O9A C9A C13A C14A -179.3(7)
C12A C9A C13A C14A -0.8(12)
C4A C14A C13A C1A -0.1(11)
C10A C14A C13A C1A 180.0(7)
C4A C14A C13A C9A -178.4(6)
C10A C14A C13A C9A 1.6(11)
C7 C8 C12 C11 1.1(12)
C7 C8 C12 C9 178.7(7)
O9 C9 C12 C11 178.0(7)
C13 C9 C12 C11 -1.8(10)
O9 C9 C12 C8 0.4(11)
C13 C9 C12 C8 -179.4(6)
C7A C8A C12A C11A -2.1(11)
C7A C8A C12A C9A 178.2(8)
O9A C9A C12A C8A -1.5(12)
C13A C9A C12A C8A 180.0(7)
O9A C9A C12A C11A 178.9(7)
C13A C9A C12A C11A 0.3(11)
C8 C12 C11 C5 -0.9(11)
C9 C12 C11 C5 -178.5(7)
C8 C12 C11 C10 179.1(7)
C9 C12 C11 C10 1.5(11)
C6 C5 C11 C12 0.9(11)
C6 C5 C11 C10 -179.1(7)
O10 C10 C11 C12 179.1(7)
C14 C10 C11 C12 0.4(10)
O10 C10 C11 C5 -0.9(10)
C14 C10 C11 C5 -179.6(7)
C6A C5A C11A C12A -0.3(12)
C6A C5A C11A C10A -178.2(7)
C8A C12A C11A C5A 1.8(10)
C9A C12A C11A C5A -178.6(7)
C8A C12A C11A C10A 179.7(7)
C9A C12A C11A C10A -0.6(11)
O10A C10A C11A C5A 1.1(11)
C14A C10A C11A C5A 179.4(7)
O10A C10A C11A C12A -176.9(7)
C14A C10A C11A C12A 1.4(11)
C4 N4 C15 C16 -137.9(8)
C4 N4 C15 C20 46.6(11)
C4A N4A C15A C20A 42.4(12)
C4A N4A C15A C16A -141.5(8)
C20 C15 C16 C17 2.3(11)
N4 C15 C16 C17 -173.3(6)
C20A C15A C16A C17A 1.3(12)
N4A C15A C16A C17A -174.9(7)
C15 C16 C17 C18 -2.7(11)
C15A C16A C17A C18A -0.4(13)
C16 C17 C18 C19 1.3(11)
C16 C17 C18 C21 -179.9(7)
C16A C17A C18A C19A -0.9(12)
C16A C17A C18A C21A -179.5(8)
C17 C18 C19 C20 0.3(11)
C21 C18 C19 C20 -178.5(7)
C17A C18A C19A C20A 1.4(11)
C21A C18A C19A C20A 179.9(8)
C18 C19 C20 C15 -0.6(11)
C16 C15 C20 C19 -0.7(10)
N4 C15 C20 C19 174.8(6)
C18A C19A C20A C15A -0.5(12)
C16A C15A C20A C19A -0.9(12)
N4A C15A C20A C19A 175.1(7)
H4 N4 C4 C14 14.(4)
H1 O1 C1 C13 0.0(8)
H4A N4A C4A C14A 15.(4)
H1A O1A C1A C13A -11.(4)
